data_8101655
loop_
_publ_author_name
'Henkel, Sonja'
'Menzel, Andreas'
'J\"ager, Volker'

_publ_section_title
;
Crystal structure of methyl <i>N</i>,<i>O</i>-diacetyl-<i>\a
</i>-L-acosaminide, C~11~H~19~NO~5~
;
_journal_issue 4
_journal_name_full 'Zeitschrift f\"ur Kristallographie - New Crystal Structures'
_journal_page_first 795
_journal_page_last 796
_journal_volume 213
_journal_year 1998
_chemical_formula_sum 'C11 H19 N O3'
_chemical_formula_weight 245.3
_chemical_melting_point 432
_space_group_IT_number 19
_symmetry_cell_setting orthorhombic
_symmetry_space_group_name_Hall 'P 2ac 2ab'
_symmetry_space_group_name_H-M 'P 21 21 21'
_cell_angle_alpha 90.00
_cell_angle_beta 90.00
_cell_angle_gamma 90.00
_cell_formula_units_Z 4
_cell_length_a 5.0210(10)
_cell_length_b 12.857(2)
_cell_length_c 20.978(4)
_cell_measurement_temperature 293(2)
_cell_volume 1354.2(4)
_diffrn_ambient_temperature 293(2)
_exptl_crystal_density_diffrn 1.203
_refine_ls_R_factor_obs 0.0534
_refine_ls_wR_factor_obs 0.1244
_cod_depositor_comments
;
The following automatic conversions were performed:

'_chemical_melting_point' value '432 K' was changed to '432' - the
value should be numeric and without a unit designator.

Automatic conversion script
Id: cif_fix_values 1646 2011-03-28 12:23:43Z adriana 
;
_cod_database_code 8101655

loop_
_symmetry_equiv_pos_as_xyz
'x, y, z'
'-x+1/2, -y, z+1/2'
'-x, y+1/2, -z+1/2'
'x+1/2, -y+1/2, -z'

loop_
_atom_site_aniso_label
_atom_site_aniso_U_11
_atom_site_aniso_U_22
_atom_site_aniso_U_33
_atom_site_aniso_U_23
_atom_site_aniso_U_13
_atom_site_aniso_U_12
C1 0.040(2) 0.063(2) 0.060(2) -0.010(2) 0.004(2) -0.005(2)
C2 0.051(2) 0.080(3) 0.064(2) 0.005(2) -0.002(2) -0.003(2)
C3 0.073(3) 0.069(2) 0.074(3) 0.009(2) 0.007(3) 0.019(2)
O4 0.079(2) 0.076(2) 0.071(2) 0.0021(15) 0.022(2) 0.017(2)
C5 0.068(2) 0.067(2) 0.057(2) 0.002(2) 0.004(2) 0.000(2)
C51 0.133(5) 0.092(3) 0.063(2) 0.003(2) 0.018(3) 0.008(4)
C6 0.045(2) 0.063(2) 0.059(2) -0.004(2) 0.002(2) -0.003(2)
N7 0.040(2) 0.079(2) 0.070(2) -0.017(2) -0.001(2) -0.007(2)
C8 0.050(2) 0.081(3) 0.065(2) -0.013(2) -0.001(2) 0.000(2)
O8 0.041(2) 0.138(3) 0.130(3) -0.054(3) 0.006(2) -0.001(2)
C9 0.083(3) 0.102(3) 0.097(3) -0.038(3) -0.002(3) 0.006(3)
O10 0.087(2) 0.061(2) 0.081(2) -0.0054(15) 0.012(2) -0.007(2)
C11 0.149(6) 0.071(3) 0.115(4) -0.017(3) 0.008(4) -0.011(4)
O12 0.058(2) 0.058(2) 0.077(2) -0.0004(13) -0.0059(15) -0.0008(15)
C13 0.066(3) 0.068(3) 0.105(4) 0.006(3) 0.012(3) -0.002(3)
O13 0.099(3) 0.085(2) 0.180(4) 0.003(3) -0.022(3) -0.024(2)
C14 0.094(4) 0.082(3) 0.155(5) 0.019(4) 0.004(4) 0.020(3)

loop_
_atom_site_label
_atom_site_type_symbol
_atom_site_fract_x
_atom_site_fract_y
_atom_site_fract_z
_atom_site_U_iso_or_equiv
_atom_site_thermal_displace_type
_atom_site_occupancy
_atom_site_calc_flag
_atom_site_refinement_flags
_atom_site_disorder_group
C1 C 0.6965(8) 1.0810(3) 0.5711(2) 0.0543(9) Uani 1 d . .
H1 H 0.8835(8) 1.1028(3) 0.5713(2) 0.065 Uiso 1 calc R .
C2 C 0.5245(8) 1.1747(3) 0.5544(2) 0.0647(10) Uani 1 d . .
H2A H 0.5855(8) 1.2039(3) 0.5143(2) 0.078 Uiso 1 calc R .
H2B H 0.3419(8) 1.1520(3) 0.5486(2) 0.078 Uiso 1 calc R .
C3 C 0.5325(10) 1.2574(3) 0.6048(2) 0.0722(12) Uani 1 d . .
H3 H 0.4026(10) 1.3113(3) 0.5937(2) 0.087 Uiso 1 calc R .
O4 O 0.4660(6) 1.2168(2) 0.66550(13) 0.0753(9) Uani 1 d . .
C5 C 0.6356(9) 1.1334(3) 0.6853(2) 0.0641(11) Uani 1 d . .
H5 H 0.8193(9) 1.1587(3) 0.6883(2) 0.077 Uiso 1 calc R .
C51 C 0.5389(14) 1.1010(4) 0.7511(2) 0.096(2) Uani 1 d . .
H51A H 0.5501(14) 1.1592(4) 0.7797(2) 0.144 Uiso 1 calc R .
H51B H 0.6482(14) 1.0454(4) 0.7668(2) 0.144 Uiso 1 calc R .
H51C H 0.3574(14) 1.0780(4) 0.7484(2) 0.144 Uiso 1 calc R .
C6 C 0.6230(8) 1.0447(3) 0.6378(2) 0.0555(9) Uani 1 d . .
H6 H 0.4438(8) 1.0144(3) 0.6375(2) 0.067 Uiso 1 calc R .
N7 N 0.6633(6) 1.0000(3) 0.5241(2) 0.0628(9) Uani 1 d . .
H7 H 0.5036 0.9600 0.5243 0.075 Uiso 1 d . .
C8 C 0.8600(8) 0.9489(3) 0.4963(2) 0.0651(11) Uani 1 d . .
O8 O 1.0961(6) 0.9704(3) 0.5066(2) 0.1031(13) Uani 1 d . .
C9 C 0.7812(11) 0.8636(4) 0.4515(2) 0.094(2) Uani 1 d . .
H9A H 0.5905(11) 0.8588(4) 0.4498(2) 0.141 Uiso 1 calc R .
H9B H 0.8536(11) 0.7988(4) 0.4662(2) 0.141 Uiso 1 calc R .
H9C H 0.8489(11) 0.8785(4) 0.4097(2) 0.141 Uiso 1 calc R .
O10 O 0.7870(7) 1.3017(2) 0.60419(14) 0.0766(9) Uani 1 d . .
C11 C 0.8068(15) 1.3959(3) 0.6399(3) 0.112(2) Uani 1 d . .
H11A H 0.9856(15) 1.4220(3) 0.6375(3) 0.167 Uiso 1 calc R .
H11B H 0.7617(15) 1.3825(3) 0.6837(3) 0.167 Uiso 1 calc R .
H11C H 0.6862(15) 1.4466(3) 0.6227(3) 0.167 Uiso 1 calc R .
O12 O 0.8137(6) 0.9684(2) 0.65968(12) 0.0644(7) Uani 1 d . .
C13 C 0.7495(10) 0.8681(4) 0.6588(3) 0.0795(13) Uani 1 d . .
O13 O 0.5481(9) 0.8363(3) 0.6352(2) 0.1214(15) Uani 1 d . .
C14 C 0.9578(12) 0.8026(4) 0.6867(3) 0.110(2) Uani 1 d . .
H14A H 1.0991(12) 0.8458(4) 0.7025(3) 0.166 Uiso 1 calc R .
H14B H 1.0265(12) 0.7564(4) 0.6548(3) 0.166 Uiso 1 calc R .
H14C H 0.8842(12) 0.7628(4) 0.7212(3) 0.166 Uiso 1 calc R .

loop_
_geom_bond_atom_site_label_1
_geom_bond_atom_site_label_2
_geom_bond_distance
_geom_bond_site_symmetry_2
_geom_bond_publ_flag
C1 N7 1.444(4) . ?
C1 C6 1.519(5) . ?
C1 C2 1.523(5) . ?
C1 H1 0.98 . ?
C2 C3 1.500(6) . ?
C2 H2A 0.97 . ?
C2 H2B 0.97 . ?
C3 O10 1.399(6) . ?
C3 O4 1.417(5) . ?
C3 H3 0.98 . ?
O4 C5 1.430(5) . ?
C5 C6 1.516(5) . ?
C5 C51 1.522(6) . ?
C5 H5 0.98 . ?
C51 H51A 0.96 . ?
C51 H51B 0.96 . ?
C51 H51C 0.96 . ?
C6 O12 1.446(4) . ?
C6 H6 0.98 . ?
N7 C8 1.322(5) . ?
N7 H7 0.952(3) . ?
C8 O8 1.236(5) . ?
C8 C9 1.498(6) . ?
C9 H9A 0.96 . ?
C9 H9B 0.96 . ?
C9 H9C 0.96 . ?
O10 C11 1.428(5) . ?
C11 H11A 0.96 . ?
C11 H11B 0.96 . ?
C11 H11C 0.96 . ?
O12 C13 1.329(5) . ?
C13 O13 1.198(6) . ?
C13 C14 1.465(7) . ?
C14 H14A 0.96 . ?
C14 H14B 0.96 . ?
C14 H14C 0.96 . ?

loop_
_cod_related_entry_id
_cod_related_entry_database
_cod_related_entry_code
1 ChemSpider 10006333
